data_7235883
loop_
_publ_author_name
'Chen, Dong'
'Huang, Shiliang'
'Zhang, Qi'
'Yu, Qian'
'Zhou, Xiaoqing'
'Li, Hongzhen'
'Li, Jinshan'

_publ_section_title
;
 Two nitrogen-rich Ni(ii) coordination compounds based on
 5,5&#x2032;-azotetrazole: synthesis, characterization and effect on
 thermal decomposition for RDX, HMX and AP
;
_journal_issue 41
_journal_name_full 'RSC Advances'
_journal_page_first 32872
_journal_paper_doi 10.1039/C5RA02464A
_journal_volume 5
_journal_year 2015
_chemical_formula_moiety 'C6 H24 N6 Ni, 2(C N5), C4 H8 O'
_chemical_formula_sum 'C12 H32 N16 Ni O'
_chemical_formula_weight 475.19
_space_group_crystal_system triclinic
_space_group_IT_number 2
_space_group_name_Hall '-P 1'
_space_group_name_H-M_alt 'P -1'
_symmetry_Int_Tables_number 2
_audit_block_doi 10.5517/cc142t23
_audit_creation_date 2015-02-01
_audit_creation_method
;
Olex2 1.2
(compiled 2015.01.26 svn.r3150 for OlexSys, GUI svn.r4998)
;
_audit_update_record
;
2015-02-01 deposited with the CCDC.
2015-03-30 downloaded from the CCDC.
;
_cell_angle_alpha 103.658(7)
_cell_angle_beta 109.217(5)
_cell_angle_gamma 99.019(7)
_cell_formula_units_Z 2
_cell_length_a 9.439(5)
_cell_length_b 10.414(4)
_cell_length_c 12.275(5)
_cell_volume 1070.4(8)
_computing_molecular_graphics 'Olex2 (Dolomanov et al., 2009)'
_computing_publication_material 'Olex2 (Dolomanov et al., 2009)'
_computing_structure_refinement 'olex2.refine (Bourhis et al., 2015)'
_diffrn_ambient_temperature 140.15
_diffrn_measured_fraction_theta_full 0.9877
_diffrn_measured_fraction_theta_max 0.9877
_diffrn_radiation_type 'Mo K\a'
_diffrn_radiation_wavelength 0.71073
_diffrn_reflns_limit_h_max 11
_diffrn_reflns_limit_h_min -12
_diffrn_reflns_limit_k_max 13
_diffrn_reflns_limit_k_min -12
_diffrn_reflns_limit_l_max 11
_diffrn_reflns_limit_l_min -15
_diffrn_reflns_number 6107
_diffrn_reflns_theta_full 26.3689
_diffrn_reflns_theta_max 26.37
_diffrn_reflns_theta_min 1.85
_exptl_absorpt_coefficient_mu 0.948
_exptl_crystal_density_diffrn 1.4743
_exptl_crystal_F_000 504.8132
_exptl_crystal_size_max 0.13
_exptl_crystal_size_mid 0.08
_exptl_crystal_size_min 0.06
_refine_diff_density_max 0.8378
_refine_diff_density_min -0.7679
_refine_diff_density_rms 0.1888
_refine_ls_d_res_high 0.8001
_refine_ls_d_res_low 11.0256
_refine_ls_goodness_of_fit_ref 1.0649
_refine_ls_hydrogen_treatment constr
_refine_ls_matrix_type full
_refine_ls_number_constraints 62
_refine_ls_number_parameters 263
_refine_ls_number_reflns 4322
_refine_ls_number_restraints 10
_refine_ls_restrained_S_all 1.0636
_refine_ls_R_factor_all 0.0672
_refine_ls_R_factor_gt 0.0509
_refine_ls_shift/su_max 0.0153
_refine_ls_shift/su_mean 0.0011
_refine_ls_structure_factor_coef Fsqd
_refine_ls_weighting_details 'w=1/[\s^2^(Fo^2^)+(0.1336P)^2^] where P=(Fo^2^+2Fc^2^)/3'
_refine_ls_weighting_scheme calc
_refine_ls_wR_factor_gt 0.1506
_refine_ls_wR_factor_ref 0.1835
_reflns_Friedel_coverage 0.0
_reflns_limit_h_max 10
_reflns_limit_h_min -11
_reflns_limit_k_max 13
_reflns_limit_k_min -11
_reflns_limit_l_max 10
_reflns_limit_l_min -15
_reflns_number_gt 3609
_reflns_number_total 4322
_reflns_threshold_expression I>=2u(I)
_cod_data_source_file c5ra02464a2.cif
_cod_data_source_block dm1
_cod_database_code 7235883
_olex2_refinement_description
;
1. Twinned data refinement
 Scales: 0.640(5) 0.360(5)
2. Fixed Uiso
 At 1.2 times of:
  All C(H,H) groups, All N(H,H) groups
3. Restrained distances
 O1-C9 = O1-C12
 1.4 with sigma of 0.001
 C9-C10 = C10-C11 = C11-C12
 1.5 with sigma of 0.001
 O1'-C9' = O1'-C12'
 1.4 with sigma of 0.001
 C9'-C10' = C10'-C11' = C11'-C12'
 1.5 with sigma of 0.001
4. Uiso/Uaniso restraints and constraints
Uanis(O1) = Uanis(C9) = Uanis(C10) = Uanis(C11) = Uanis(C12) = Uanis(O1') =
Uanis(C9') = Uanis(C10') = Uanis(C11') = Uanis(C12')
5. Others
 Sof(O1')=Sof(C9')=Sof(H9'a)=Sof(H9'b)=Sof(C10')=Sof(H10c)=Sof(H10d)=Sof(C11')=
 Sof(H11c)=Sof(H11d)=Sof(C12')=Sof(H12c)=Sof(H12d)=1-FVAR(1)
 Sof(O1)=Sof(C9)=Sof(H9a)=Sof(H9b)=Sof(C10)=Sof(H10a)=Sof(H10b)=Sof(C11)=
 Sof(H11a)=Sof(H11b)=Sof(C12)=Sof(H12a)=Sof(H12b)=FVAR(1)
6.a Secondary CH2 refined with riding coordinates:
 N1(H1a,H1b), N2(H2a,H2b), N3(H3a,H3b), N4(H4a,H4b), N5(H5a,H5b), N6(H6a,H6b),
 C1(H1c,H1d), C2(H2c,H2d), C3(H3c,H3d), C4(H4c,H4d), C5(H5c,H5d), C6(H6c,H6d),
 C9(H9a,H9b), C10(H10a,H10b), C11(H11a,H11b), C12(H12a,H12b), C9'(H9'a,H9'b),
 C10'(H10c,H10d), C11'(H11c,H11d), C12'(H12c,H12d)
;
_olex2_submission_special_instructions 'No special instructions were received'

loop_
_space_group_symop_id
_space_group_symop_operation_xyz
1 x,y,z
2 -x,-y,-z

loop_
_atom_site_label
_atom_site_type_symbol
_atom_site_fract_x
_atom_site_fract_y
_atom_site_fract_z
_atom_site_U_iso_or_equiv
_atom_site_adp_type
_atom_site_occupancy
_atom_site_refinement_flags_posn
_atom_site_disorder_group
Ni1 Ni 0.88181(5) 0.24511(4) 0.18129(4) 0.01708(19) Uani 1.000000 . .
N1 N 0.7681(4) 0.1173(4) 0.2561(3) 0.0253(7) Uani 1.000000 . .
H1a H 0.7388(4) 0.0277(4) 0.2083(3) 0.0304(9) Uiso 1.000000 R .
H1b H 0.8336(4) 0.1236(4) 0.3327(3) 0.0304(9) Uiso 1.000000 R .
N2 N 0.7379(4) 0.3698(4) 0.2247(3) 0.0271(8) Uani 1.000000 . .
H2a H 0.7949(4) 0.4592(4) 0.2629(3) 0.0326(9) Uiso 1.000000 R .
H2b H 0.6587(4) 0.3662(4) 0.1551(3) 0.0326(9) Uiso 1.000000 R .
N3 N 0.7176(4) 0.1408(3) 0.0038(3) 0.0247(7) Uani 1.000000 . .
H3a H 0.6960(4) 0.0479(3) -0.0091(3) 0.0297(9) Uiso 1.000000 R .
H3b H 0.6268(4) 0.1676(3) -0.0078(3) 0.0297(9) Uiso 1.000000 R .
N4 N 0.9602(4) 0.3756(3) 0.0918(3) 0.0244(7) Uani 1.000000 . .
H4a H 0.9639(4) 0.4645(3) 0.1288(3) 0.0293(9) Uiso 1.000000 R .
H4b H 1.0585(4) 0.3713(3) 0.0963(3) 0.0293(9) Uiso 1.000000 R .
N5 N 1.0320(4) 0.1150(3) 0.1646(3) 0.0240(7) Uani 1.000000 . .
H5a H 0.9794(4) 0.0253(3) 0.1449(3) 0.0288(9) Uiso 1.000000 R .
H5b H 1.0663(4) 0.1239(3) 0.1041(3) 0.0288(9) Uiso 1.000000 R .
N6 N 1.0699(4) 0.3497(3) 0.3474(3) 0.0267(8) Uani 1.000000 . .
H6a H 1.0848(4) 0.4426(3) 0.3627(3) 0.0321(9) Uiso 1.000000 R .
H6b H 1.0507(4) 0.3268(3) 0.4101(3) 0.0321(9) Uiso 1.000000 R .
N7 N 0.0106(4) 0.0150(3) 0.5553(3) 0.0225(7) Uani 1.000000 . .
N8 N -0.0201(4) 0.2423(3) 0.5449(3) 0.0267(8) Uani 1.000000 . .
N9 N -0.0135(5) 0.3534(4) 0.6304(3) 0.0304(8) Uani 1.000000 . .
N10 N 0.0120(5) 0.3266(3) 0.7338(3) 0.0318(8) Uani 1.000000 . .
N11 N 0.0218(5) 0.1966(3) 0.7183(3) 0.0314(8) Uani 1.000000 . .
N12 N 0.4349(4) 0.4940(3) 0.0041(3) 0.0200(7) Uani 1.000000 . .
N13 N 0.4191(4) 0.2488(3) -0.0288(3) 0.0256(8) Uani 1.000000 . .
N14 N 0.3178(4) 0.1504(3) -0.0185(4) 0.0264(8) Uani 1.000000 . .
N15 N 0.2168(4) 0.2033(3) 0.0184(3) 0.0261(8) Uani 1.000000 . .
N16 N 0.2464(4) 0.3369(3) 0.0299(3) 0.0253(8) Uani 1.000000 . .
C1 C 0.6307(5) 0.1646(5) 0.2611(4) 0.0312(10) Uani 1.000000 . .
H1c H 0.5467(5) 0.1310(5) 0.1794(4) 0.0374(12) Uiso 1.000000 R .
H1d H 0.5926(5) 0.1280(5) 0.3166(4) 0.0374(12) Uiso 1.000000 R .
C2 C 0.6734(6) 0.3187(5) 0.3055(5) 0.0330(10) Uani 1.000000 . .
H2c H 0.7513(6) 0.3524(5) 0.3897(5) 0.0395(12) Uiso 1.000000 R .
H2d H 0.5804(6) 0.3518(5) 0.3046(5) 0.0395(12) Uiso 1.000000 R .
C3 C 0.7879(5) 0.1767(4) -0.0798(4) 0.0238(8) Uani 1.000000 . .
H3c H 0.8720(5) 0.1306(4) -0.0798(4) 0.0286(10) Uiso 1.000000 R .
H3d H 0.7086(5) 0.1469(4) -0.1634(4) 0.0286(10) Uiso 1.000000 R .
C4 C 0.8528(5) 0.3316(4) -0.0361(4) 0.0250(9) Uani 1.000000 . .
H4c H 0.7667(5) 0.3768(4) -0.0443(4) 0.0300(10) Uiso 1.000000 R .
H4d H 0.9082(5) 0.3583(4) -0.0864(4) 0.0300(10) Uiso 1.000000 R .
C5 C 1.1651(5) 0.1543(4) 0.2814(4) 0.0269(9) Uani 1.000000 . .
H5c H 1.1368(5) 0.1103(4) 0.3371(4) 0.0323(11) Uiso 1.000000 R .
H5d H 1.2540(5) 0.1237(4) 0.2684(4) 0.0323(11) Uiso 1.000000 R .
C6 C 1.2095(5) 0.3082(4) 0.3363(4) 0.0283(9) Uani 1.000000 . .
H6c H 1.2454(5) 0.3525(4) 0.2837(4) 0.0339(11) Uiso 1.000000 R .
H6d H 1.2946(5) 0.3363(4) 0.4171(4) 0.0339(11) Uiso 1.000000 R .
C7 C 0.0035(5) 0.1505(4) 0.6028(4) 0.0218(8) Uani 1.000000 . .
C8 C 0.3708(4) 0.3610(4) 0.0025(4) 0.0204(8) Uani 1.000000 . .
O1 O 0.4844(6) 0.4000(5) 0.6359(5) 0.0563(8) Uani 0.731(6) D 1
C9 C 0.6078(8) 0.3433(7) 0.6304(9) 0.0563(8) Uani 0.731(6) D 1
H9a H 0.6532(8) 0.3788(7) 0.5779(9) 0.0675(10) Uiso 0.731(6) R 1
H9b H 0.6897(8) 0.3695(7) 0.7126(9) 0.0675(10) Uiso 0.731(6) R 1
C10 C 0.5507(9) 0.1906(7) 0.5804(9) 0.0563(8) Uani 0.731(6) D 1
H10a H 0.5119(9) 0.1588(7) 0.4907(9) 0.0675(10) Uiso 0.731(6) R 1
H10b H 0.6322(9) 0.1453(7) 0.6138(9) 0.0675(10) Uiso 0.731(6) R 1
C11 C 0.4216(9) 0.1672(7) 0.6249(8) 0.0563(8) Uani 0.731(6) D 1
H11a H 0.3223(9) 0.1153(7) 0.5569(8) 0.0675(10) Uiso 0.731(6) R 1
H11b H 0.4452(9) 0.1168(7) 0.6850(8) 0.0675(10) Uiso 0.731(6) R 1
C12 C 0.4148(10) 0.3090(6) 0.6823(7) 0.0563(8) Uani 0.731(6) D 1
H12a H 0.4698(10) 0.3357(6) 0.7714(7) 0.0675(10) Uiso 0.731(6) R 1
H12b H 0.3054(10) 0.3120(6) 0.6647(7) 0.0675(10) Uiso 0.731(6) R 1
O1' O 0.5034(15) 0.1161(13) 0.6362(13) 0.0563(8) Uani 0.269(6) D 2
C9' C 0.4115(19) 0.2030(14) 0.662(2) 0.0563(8) Uani 0.269(6) D 2
H9'a H 0.3111(19) 0.1790(14) 0.592(2) 0.0675(10) Uiso 0.269(6) R 2
H9'b H 0.3908(19) 0.1953(14) 0.734(2) 0.0675(10) Uiso 0.269(6) R 2
C10' C 0.502(2) 0.3452(16) 0.6844(18) 0.0563(8) Uani 0.269(6) D 2
H10c H 0.429(2) 0.4029(16) 0.6647(18) 0.0675(10) Uiso 0.269(6) R 2
H10d H 0.570(2) 0.3850(16) 0.7714(18) 0.0675(10) Uiso 0.269(6) R 2
C11' C 0.598(2) 0.3455(17) 0.609(2) 0.0563(8) Uani 0.269(6) D 2
H11c H 0.549(2) 0.3664(17) 0.533(2) 0.0675(10) Uiso 0.269(6) R 2
H11d H 0.705(2) 0.4046(17) 0.655(2) 0.0675(10) Uiso 0.269(6) R 2
C12' C 0.589(2) 0.1963(16) 0.591(2) 0.0563(8) Uani 0.269(6) D 2
H12c H 0.697(2) 0.1884(16) 0.624(2) 0.0675(10) Uiso 0.269(6) R 2
H12d H 0.548(2) 0.1514(16) 0.502(2) 0.0675(10) Uiso 0.269(6) R 2

loop_
_atom_site_aniso_label
_atom_site_aniso_U_11
_atom_site_aniso_U_22
_atom_site_aniso_U_33
_atom_site_aniso_U_12
_atom_site_aniso_U_13
_atom_site_aniso_U_23
Ni1 0.0212(3) 0.0113(3) 0.0217(3) 0.00428(19) 0.0117(2) 0.00523(18)
N1 0.0281(18) 0.0211(17) 0.0285(19) 0.0039(14) 0.0123(15) 0.0099(14)
N2 0.0273(18) 0.0216(18) 0.034(2) 0.0084(14) 0.0152(16) 0.0042(15)
N3 0.0292(18) 0.0144(15) 0.0303(19) 0.0063(13) 0.0108(15) 0.0066(14)
N4 0.0286(18) 0.0152(16) 0.0341(19) 0.0044(13) 0.0185(15) 0.0073(14)
N5 0.0250(17) 0.0181(16) 0.0331(19) 0.0055(13) 0.0151(15) 0.0095(14)
N6 0.0294(18) 0.0215(17) 0.0280(19) 0.0022(14) 0.0127(15) 0.0056(14)
N7 0.0306(17) 0.0153(16) 0.0238(16) 0.0062(13) 0.0139(14) 0.0049(13)
N8 0.043(2) 0.0121(15) 0.0289(19) 0.0093(15) 0.0188(17) 0.0046(14)
N9 0.042(2) 0.0192(17) 0.031(2) 0.0050(15) 0.0191(17) 0.0042(15)
N10 0.051(2) 0.0164(16) 0.0290(19) 0.0089(16) 0.0189(17) 0.0038(14)
N11 0.052(2) 0.0201(17) 0.0261(19) 0.0116(16) 0.0216(17) 0.0026(14)
N12 0.0226(15) 0.0123(15) 0.0312(18) 0.0051(12) 0.0159(14) 0.0092(13)
N13 0.0265(17) 0.0133(16) 0.041(2) 0.0046(13) 0.0182(16) 0.0086(15)
N14 0.0286(18) 0.0135(16) 0.043(2) 0.0042(13) 0.0184(16) 0.0129(15)
N15 0.0279(18) 0.0201(17) 0.034(2) 0.0010(14) 0.0172(16) 0.0106(15)
N16 0.0271(17) 0.0163(16) 0.039(2) 0.0033(13) 0.0221(16) 0.0075(15)
C1 0.030(2) 0.032(2) 0.041(3) 0.0091(18) 0.022(2) 0.017(2)
C2 0.037(2) 0.032(2) 0.042(3) 0.014(2) 0.028(2) 0.012(2)
C3 0.030(2) 0.0203(19) 0.025(2) 0.0108(16) 0.0124(17) 0.0081(16)
C4 0.033(2) 0.021(2) 0.030(2) 0.0105(17) 0.0193(18) 0.0119(17)
C5 0.025(2) 0.027(2) 0.034(2) 0.0113(17) 0.0134(18) 0.0136(18)
C6 0.026(2) 0.028(2) 0.032(2) 0.0051(17) 0.0118(18) 0.0109(19)
C7 0.026(2) 0.0167(18) 0.024(2) 0.0048(15) 0.0132(16) 0.0032(15)
C8 0.0218(19) 0.0132(17) 0.027(2) 0.0037(14) 0.0117(16) 0.0054(15)
O1 0.0516(18) 0.0512(18) 0.062(2) 0.0074(14) 0.0217(16) 0.0128(14)
C9 0.0516(18) 0.0512(18) 0.062(2) 0.0074(14) 0.0217(16) 0.0128(14)
C10 0.0516(18) 0.0512(18) 0.062(2) 0.0074(14) 0.0217(16) 0.0128(14)
C11 0.0516(18) 0.0512(18) 0.062(2) 0.0074(14) 0.0217(16) 0.0128(14)
C12 0.0516(18) 0.0512(18) 0.062(2) 0.0074(14) 0.0217(16) 0.0128(14)
O1' 0.0516(18) 0.0512(18) 0.062(2) 0.0074(14) 0.0217(16) 0.0128(14)
C9' 0.0516(18) 0.0512(18) 0.062(2) 0.0074(14) 0.0217(16) 0.0128(14)
C10' 0.0516(18) 0.0512(18) 0.062(2) 0.0074(14) 0.0217(16) 0.0128(14)
C11' 0.0516(18) 0.0512(18) 0.062(2) 0.0074(14) 0.0217(16) 0.0128(14)
C12' 0.0516(18) 0.0512(18) 0.062(2) 0.0074(14) 0.0217(16) 0.0128(14)

loop_
_atom_type_symbol
_atom_type_scat_dispersion_real
_atom_type_scat_dispersion_imag
_atom_type_scat_Cromer_Mann_a1
_atom_type_scat_Cromer_Mann_a2
_atom_type_scat_Cromer_Mann_a3
_atom_type_scat_Cromer_Mann_a4
_atom_type_scat_Cromer_Mann_b1
_atom_type_scat_Cromer_Mann_b2
_atom_type_scat_Cromer_Mann_b3
_atom_type_scat_Cromer_Mann_b4
_atom_type_scat_Cromer_Mann_c
_atom_type_scat_source
_atom_type_scat_dispersion_source
H 0.00000 0.00000 0.49300 0.32291 0.14019 0.04081 10.51090 26.12570 3.14236 57.79970 0.0030380000826 'International Tables Volume C Table 6.1.1.4 (pp. 500-502)' 'Henke, Gullikson and Davis, At. Data and Nucl. Data Tables, 1993, 54, 2'
C 0.00347 0.00161 2.31000 1.02000 1.58860 0.86500 20.84390 10.20750 0.56870 51.65120 0.215599998832 'International Tables Volume C Table 6.1.1.4 (pp. 500-502)' 'Henke, Gullikson and Davis, At. Data and Nucl. Data Tables, 1993, 54, 2'
N 0.00653 0.00323 12.21260 3.13220 2.01250 1.16630 0.00570 9.89330 28.99750 0.58260 -11.5290002823 'International Tables Volume C Table 6.1.1.4 (pp. 500-502)' 'Henke, Gullikson and Davis, At. Data and Nucl. Data Tables, 1993, 54, 2'
O 0.01158 0.00611 3.04850 2.28680 1.54630 0.86700 13.27710 5.70110 0.32390 32.90890 0.250800013542 'International Tables Volume C Table 6.1.1.4 (pp. 500-502)' 'Henke, Gullikson and Davis, At. Data and Nucl. Data Tables, 1993, 54, 2'
Ni 0.35663 1.12491 12.83760 7.29200 4.44380 2.38000 3.87850 0.25650 12.17630 66.34210 1.03410005569 'International Tables Volume C Table 6.1.1.4 (pp. 500-502)' 'Henke, Gullikson and Davis, At. Data and Nucl. Data Tables, 1993, 54, 2'

loop_
_geom_angle_atom_site_label_1
_geom_angle_atom_site_label_2
_geom_angle_atom_site_label_3
_geom_angle
N2 Ni1 N1 81.87(13)
N3 Ni1 N1 91.87(14)
N3 Ni1 N2 93.56(14)
N4 Ni1 N1 171.06(13)
N4 Ni1 N2 91.82(13)
N4 Ni1 N3 82.16(13)
N5 Ni1 N1 91.40(13)
N5 Ni1 N2 171.01(14)
N5 Ni1 N3 92.61(13)
N5 Ni1 N4 95.50(13)
N6 Ni1 N1 94.34(14)
N6 Ni1 N2 92.59(14)
N6 Ni1 N3 171.82(13)
N6 Ni1 N4 92.26(14)
N6 Ni1 N5 81.93(13)
C1 N1 Ni1 107.3(3)
C2 N2 Ni1 108.3(3)
C3 N3 Ni1 106.5(2)
C4 N4 Ni1 109.0(2)
C5 N5 Ni1 108.6(2)
C6 N6 Ni1 107.1(2)
C7 N8 N9 103.9(3)
N10 N9 N8 109.7(3)
N11 N10 N9 109.3(3)
C7 N11 N10 104.0(3)
C8 N13 N14 103.3(3)
N15 N14 N13 110.0(3)
N16 N15 N14 109.2(3)
C8 N16 N15 104.4(3)
C2 C1 N1 109.3(4)
C1 C2 N2 108.4(4)
C4 C3 N3 107.7(3)
C3 C4 N4 109.5(3)
C6 C5 N5 108.9(3)
C5 C6 N6 107.8(3)
N8 C7 N7 127.6(4)
N11 C7 N7 119.3(4)
N11 C7 N8 113.2(4)
N13 C8 N12 126.8(3)
N16 C8 N12 120.1(3)
N16 C8 N13 113.1(3)
C12 O1 C9 98.8(6)
C10 C9 O1 109.6(6)
C11 C10 C9 100.4(6)
C12 C11 C10 103.6(6)
C11 C12 O1 109.2(6)
C12' O1' C9' 98.9(15)
C10' C9' O1' 106.4(14)
C11' C10' C9' 111.1(16)
C12' C11' C10' 91.1(15)
C11' C12' O1' 123.4(16)

loop_
_geom_bond_atom_site_label_1
_geom_bond_atom_site_label_2
_geom_bond_distance
_geom_bond_site_symmetry_2
Ni1 N1 2.132(3) .
Ni1 N2 2.126(3) .
Ni1 N3 2.112(3) .
Ni1 N4 2.127(3) .
Ni1 N5 2.133(3) .
Ni1 N6 2.111(4) .
N1 C1 1.471(5) .
N2 C2 1.477(6) .
N3 C3 1.478(5) .
N4 C4 1.473(5) .
N5 C5 1.476(5) .
N6 C6 1.487(5) .
N7 N7 1.258(7) 2_556
N7 C7 1.415(5) .
N8 N9 1.343(5) .
N8 C7 1.323(5) .
N9 N10 1.316(5) .
N10 N11 1.344(5) .
N11 C7 1.327(5) .
N12 N12 1.255(6) 2_665
N12 C8 1.415(5) .
N13 N14 1.346(5) .
N13 C8 1.338(5) .
N14 N15 1.323(5) .
N15 N16 1.339(5) .
N16 C8 1.328(5) .
C1 C2 1.508(6) .
C3 C4 1.527(5) .
C5 C6 1.513(6) .
O1 C9 1.4000(12) .
O1 C12 1.4001(11) .
C9 C10 1.4998(11) .
C10 C11 1.5003(12) .
C11 C12 1.5001(11) .
O1' C9' 1.4001(11) .
O1' C12' 1.4001(11) .
C9' C10' 1.5000(11) .
C10' C11' 1.5000(11) .
C11' C12' 1.5000(12) .

loop_
_restr_distance_atom_site_label_1
_restr_distance_atom_site_label_2
_restr_distance_site_symmetry_2
_restr_distance_target
_restr_distance_target_weight_param
_restr_distance_diff
O1 C9 1 1.4000 0.0010 0.0000
O1 C12 1 1.4000 0.0010 -0.0001
C9 C10 1 1.5000 0.0010 0.0002
C10 C11 1 1.5000 0.0010 -0.0003
C11 C12 1 1.5000 0.0010 -0.0001
O1' C9' 1 1.4000 0.0010 -0.0001
O1' C12' 1 1.4000 0.0010 -0.0001
C9' C10' 1 1.5000 0.0010 -0.0000
C10' C11' 1 1.5000 0.0010 0.0000
C11' C12' 1 1.5000 0.0010 0.0000

loop_
_twin_individual_id
_twin_individual_mass_fraction_refined
1 0.640(5)
2 0.360(5)
